data_4117792
loop_
_publ_author_name
'Bo Zheng'
'Xu-Dong Chen'
'Shao-Liang Zheng'
'R. H. Holm'

_publ_section_title
;
 Selenium as a Structural Surrogate of Sulfur: Template-Assisted Assembly
 of Five Types of Tungsten-Iron-Sulfur/Selenium Clusters and the
 Structural Fate of Chalcogenide Reactants
;
_journal_name_full 'Journal of the American Chemical Society'
_journal_page_first 6479
_journal_page_last 6490
_journal_paper_doi 10.1021/ja3010539
_journal_volume 134
_journal_year 2012
_chemical_formula_sum 'C23 H42 B Cl3 Fe3 N7 S3 Se W'
_chemical_formula_weight 1060.34
_chemical_name_systematic
; 
 ? 
;
_space_group_IT_number 14
_symmetry_cell_setting monoclinic
_symmetry_space_group_name_Hall '-P 2ybc'
_symmetry_space_group_name_H-M 'P 1 21/c 1'
_atom_sites_solution_hydrogens geom
_atom_sites_solution_primary direct
_atom_sites_solution_secondary difmap
_audit_creation_method SHELXL-97
_cell_angle_alpha 90.00
_cell_angle_beta 111.846(3)
_cell_angle_gamma 90.00
_cell_formula_units_Z 4
_cell_length_a 9.8026(15)
_cell_length_b 33.054(6)
_cell_length_c 11.7328(19)
_cell_measurement_reflns_used 10326
_cell_measurement_temperature 100(1)
_cell_measurement_theta_max 25.703
_cell_measurement_theta_min 2.239
_cell_volume 3528.6(10)
_computing_cell_refinement 'SAINT 7.46A (Bruker-AXS, 2009)'
_computing_data_collection 'APEx2 v2009.3.0 (Bruker-AXS, 2009)'
_computing_data_reduction 'SAINT 7.46A (Bruker-AXS, 2009)'
_computing_molecular_graphics 'Bruker SHELXTL (Sheldrick, 2008)'
_computing_publication_material 'Bruker SHELXTL (Sheldrick, 2008)'
_computing_structure_refinement 'SHELXL-97 (Sheldrick, 2008)'
_computing_structure_solution 'SHELXS-97 (Sheldrick, 2008)'
_diffrn_ambient_temperature 100(1)
_diffrn_measured_fraction_theta_full 0.998
_diffrn_measured_fraction_theta_max 0.998
_diffrn_measurement_device_type
;
Bruker D8 goniometer with CCD area detector
;
_diffrn_measurement_method 'phi and omega scans'
_diffrn_radiation_monochromator graphite
_diffrn_radiation_source 'fine-focus sealed tube'
_diffrn_radiation_type MoK\a
_diffrn_radiation_wavelength 0.71073
_diffrn_reflns_av_R_equivalents 0.0383
_diffrn_reflns_av_sigmaI/netI 0.0319
_diffrn_reflns_limit_h_max 11
_diffrn_reflns_limit_h_min -11
_diffrn_reflns_limit_k_max 40
_diffrn_reflns_limit_k_min -40
_diffrn_reflns_limit_l_max 14
_diffrn_reflns_limit_l_min -14
_diffrn_reflns_number 28244
_diffrn_reflns_theta_full 25.69
_diffrn_reflns_theta_max 25.69
_diffrn_reflns_theta_min 1.97
_exptl_absorpt_coefficient_mu 5.922
_exptl_absorpt_correction_T_max 0.8907
_exptl_absorpt_correction_T_min 0.4416
_exptl_absorpt_correction_type multi-scan
_exptl_absorpt_process_details 'SADABS(Sheldrick, 2008)'
_exptl_crystal_colour black
_exptl_crystal_density_diffrn 1.996
_exptl_crystal_description block
_exptl_crystal_F_000 2076
_exptl_crystal_size_max 0.17
_exptl_crystal_size_mid 0.09
_exptl_crystal_size_min 0.02
_refine_diff_density_max 0.906
_refine_diff_density_min -1.114
_refine_diff_density_rms 0.116
_refine_ls_extinction_method none
_refine_ls_goodness_of_fit_ref 1.163
_refine_ls_hydrogen_treatment constr
_refine_ls_matrix_type full
_refine_ls_number_parameters 389
_refine_ls_number_reflns 6683
_refine_ls_number_restraints 0
_refine_ls_restrained_S_all 1.163
_refine_ls_R_factor_all 0.0380
_refine_ls_R_factor_gt 0.0328
_refine_ls_shift/su_max 0.003
_refine_ls_shift/su_mean 0.000
_refine_ls_structure_factor_coef Fsqd
_refine_ls_weighting_details 'calc w=1/[\s^2^(Fo^2^)+(0.0052P)^2^+14.0657P] where P=(Fo^2^+2Fc^2^)/3'
_refine_ls_weighting_scheme calc
_refine_ls_wR_factor_gt 0.0610
_refine_ls_wR_factor_ref 0.0623
_reflns_number_gt 6050
_reflns_number_total 6683
_reflns_threshold_expression >2sigma(I)
_cod_data_source_file ja3010539_si_001_04.cif
_cod_data_source_block compound5b
_cod_original_sg_symbol_H-M 'P 21/c'
_cod_database_code 4117792

loop_
_symmetry_equiv_pos_as_xyz
'x, y, z'
'-x, y+1/2, -z+1/2'
'-x, -y, -z'
'x, -y-1/2, z-1/2'

loop_
_atom_site_label
_atom_site_type_symbol
_atom_site_fract_x
_atom_site_fract_y
_atom_site_fract_z
_atom_site_U_iso_or_equiv
_atom_site_adp_type
_atom_site_occupancy
_atom_site_symmetry_multiplicity
_atom_site_calc_flag
_atom_site_refinement_flags
W1 W 0.78911(2) 0.606049(6) 0.481524(17) 0.01576(6) Uani 1 1 d .
Se1 Se 0.68824(6) 0.676453(17) 0.17231(5) 0.02860(13) Uani 1 1 d .
Fe2 Fe 0.64317(8) 0.61012(2) 0.22776(6) 0.02221(16) Uani 1 1 d .
Fe3 Fe 0.65692(7) 0.67725(2) 0.36547(6) 0.02031(16) Uani 1 1 d .
Fe1 Fe 0.90011(7) 0.64993(2) 0.33503(6) 0.01973(15) Uani 1 1 d .
Cl3 Cl 0.54272(15) 0.73489(4) 0.36896(13) 0.0348(3) Uani 1 1 d .
S3 S 0.53817(13) 0.61860(4) 0.37010(11) 0.0206(3) Uani 1 1 d .
Cl2 Cl 0.50584(15) 0.57956(4) 0.05448(12) 0.0336(3) Uani 1 1 d .
S1 S 0.88512(13) 0.67196(3) 0.51486(11) 0.0173(2) Uani 1 1 d .
S2 S 0.86771(13) 0.58162(4) 0.32841(11) 0.0203(3) Uani 1 1 d .
Cl1 Cl 1.09091(14) 0.67416(4) 0.29493(12) 0.0303(3) Uani 1 1 d .
N2 N 0.7407(4) 0.61318(12) 0.6545(4) 0.0194(9) Uani 1 1 d .
N5 N 1.0173(4) 0.56032(12) 0.7141(4) 0.0197(9) Uani 1 1 d .
N7 N 0.1670(4) 0.69330(12) 0.9576(4) 0.0216(9) Uani 1 1 d .
N6 N 1.0107(4) 0.58602(12) 0.6198(3) 0.0179(8) Uani 1 1 d .
N1 N 0.7948(5) 0.58495(13) 0.7469(4) 0.0239(9) Uani 1 1 d .
N3 N 0.7819(4) 0.52367(12) 0.6198(4) 0.0221(9) Uani 1 1 d .
C12 C 1.1578(5) 0.55071(14) 0.7822(4) 0.0197(10) Uani 1 1 d .
C13 C 1.2451(5) 0.57085(15) 0.7339(4) 0.0219(11) Uani 1 1 d .
H13 H 1.3494 0.5704 0.7636 0.026 Uiso 1 1 calc R
C14 C 1.1525(5) 0.59217(14) 0.6329(4) 0.0182(10) Uani 1 1 d .
C15 C 1.2017(5) 0.61757(15) 0.5495(4) 0.0214(11) Uani 1 1 d .
H15A H 1.1621 0.6063 0.4662 0.032 Uiso 1 1 calc R
H15B H 1.3093 0.6177 0.5794 0.032 Uiso 1 1 calc R
H15C H 1.1658 0.6453 0.5482 0.032 Uiso 1 1 calc R
C4 C 0.6697(5) 0.64118(15) 0.6960(5) 0.0233(11) Uani 1 1 d .
C25 C 0.1810(6) 0.67812(17) 0.8397(4) 0.0285(12) Uani 1 1 d .
H25A H 0.1233 0.6529 0.8142 0.034 Uiso 1 1 calc R
H25B H 0.1367 0.6985 0.7744 0.034 Uiso 1 1 calc R
C5 C 0.5922(5) 0.67771(15) 0.6269(5) 0.0246(11) Uani 1 1 d .
H5A H 0.6596 0.6933 0.5998 0.037 Uiso 1 1 calc R
H5B H 0.5592 0.6945 0.6805 0.037 Uiso 1 1 calc R
H5C H 0.5071 0.6692 0.5552 0.037 Uiso 1 1 calc R
C3 C 0.6803(6) 0.63066(17) 0.8142(5) 0.0305(12) Uani 1 1 d .
H3 H 0.6403 0.6452 0.8643 0.037 Uiso 1 1 calc R
C26 C 0.3358(6) 0.66993(16) 0.8490(5) 0.0271(12) Uani 1 1 d .
H26A H 0.3348 0.6615 0.7687 0.041 Uiso 1 1 calc R
H26B H 0.3786 0.6484 0.9091 0.041 Uiso 1 1 calc R
H26C H 0.3947 0.6946 0.8753 0.041 Uiso 1 1 calc R
C8 C 0.6556(6) 0.47645(15) 0.4931(5) 0.0259(12) Uani 1 1 d .
H8 H 0.6097 0.4514 0.4608 0.031 Uiso 1 1 calc R
C28 C 0.2205(6) 0.75731(17) 1.0891(5) 0.0366(14) Uani 1 1 d .
H28A H 0.1153 0.7629 1.0652 0.055 Uiso 1 1 calc R
H28B H 0.2746 0.7829 1.1024 0.055 Uiso 1 1 calc R
H28C H 0.2552 0.7415 1.1652 0.055 Uiso 1 1 calc R
C9 C 0.6486(5) 0.51158(14) 0.4279(5) 0.0223(11) Uani 1 1 d .
C6 C 0.7897(6) 0.45661(16) 0.7223(5) 0.0298(12) Uani 1 1 d .
H6A H 0.8971 0.4544 0.7551 0.045 Uiso 1 1 calc R
H6B H 0.7465 0.4298 0.6973 0.045 Uiso 1 1 calc R
H6C H 0.7573 0.4675 0.7857 0.045 Uiso 1 1 calc R
N4 N 0.7276(4) 0.54109(12) 0.5056(4) 0.0195(9) Uani 1 1 d .
C21 C 0.2427(6) 0.66440(16) 1.0637(5) 0.0280(12) Uani 1 1 d .
H21A H 0.3469 0.6616 1.0732 0.034 Uiso 1 1 calc R
H21B H 0.2408 0.6766 1.1402 0.034 Uiso 1 1 calc R
C10 C 0.5679(5) 0.51707(15) 0.2943(5) 0.0259(12) Uani 1 1 d .
H10A H 0.6382 0.5215 0.2541 0.039 Uiso 1 1 calc R
H10B H 0.5024 0.5405 0.2802 0.039 Uiso 1 1 calc R
H10C H 0.5097 0.4928 0.2601 0.039 Uiso 1 1 calc R
C27 C 0.2454(6) 0.73400(16) 0.9896(5) 0.0314(13) Uani 1 1 d .
H27A H 0.3523 0.7293 1.0143 0.038 Uiso 1 1 calc R
H27B H 0.2134 0.7509 0.9145 0.038 Uiso 1 1 calc R
C7 C 0.7411(6) 0.48435(15) 0.6133(5) 0.0258(12) Uani 1 1 d .
C11 C 1.1982(6) 0.52146(15) 0.8879(5) 0.0264(12) Uani 1 1 d .
H11A H 1.1621 0.5317 0.9499 0.040 Uiso 1 1 calc R
H11B H 1.3054 0.5186 0.9244 0.040 Uiso 1 1 calc R
H11C H 1.1536 0.4951 0.8582 0.040 Uiso 1 1 calc R
C23 C 0.0068(6) 0.69677(18) 0.9392(5) 0.0340(13) Uani 1 1 d .
H23A H -0.0393 0.6698 0.9163 0.041 Uiso 1 1 calc R
H23B H -0.0001 0.7044 1.0185 0.041 Uiso 1 1 calc R
C24 C -0.0803(6) 0.72676(18) 0.8435(6) 0.0397(15) Uani 1 1 d .
H24A H -0.0911 0.7168 0.7619 0.060 Uiso 1 1 calc R
H24B H -0.0289 0.7528 0.8586 0.060 Uiso 1 1 calc R
H24C H -0.1777 0.7302 0.8475 0.060 Uiso 1 1 calc R
C2 C 0.7597(6) 0.59521(17) 0.8445(5) 0.0289(12) Uani 1 1 d .
C1 C 0.8034(7) 0.5708(2) 0.9597(5) 0.0426(16) Uani 1 1 d .
H1A H 0.7429 0.5463 0.9447 0.064 Uiso 1 1 calc R
H1B H 0.7888 0.5869 1.0244 0.064 Uiso 1 1 calc R
H1C H 0.9072 0.5632 0.9855 0.064 Uiso 1 1 calc R
B1 B 0.8779(6) 0.54740(18) 0.7321(5) 0.0244(13) Uani 1 1 d .
H1 H 0.9036 0.5300 0.8070 0.029 Uiso 1 1 calc R
C22 C 0.1750(7) 0.62261(17) 1.0490(6) 0.0382(14) Uani 1 1 d .
H22A H 0.1622 0.6119 0.9678 0.057 Uiso 1 1 calc R
H22B H 0.0792 0.6242 1.0571 0.057 Uiso 1 1 calc R
H22C H 0.2399 0.6047 1.1126 0.057 Uiso 1 1 calc R

loop_
_atom_site_aniso_label
_atom_site_aniso_U_11
_atom_site_aniso_U_22
_atom_site_aniso_U_33
_atom_site_aniso_U_23
_atom_site_aniso_U_13
_atom_site_aniso_U_12
W1 0.01674(9) 0.01429(10) 0.01593(10) 0.00022(8) 0.00569(7) -0.00082(8)
Se1 0.0296(3) 0.0293(3) 0.0239(3) 0.0070(2) 0.0065(2) -0.0007(2)
Fe2 0.0222(4) 0.0219(4) 0.0202(4) -0.0007(3) 0.0052(3) -0.0011(3)
Fe3 0.0202(4) 0.0173(4) 0.0221(4) 0.0017(3) 0.0062(3) -0.0001(3)
Fe1 0.0213(4) 0.0204(4) 0.0183(4) 0.0005(3) 0.0082(3) -0.0008(3)
Cl3 0.0367(8) 0.0243(7) 0.0433(8) 0.0074(6) 0.0148(6) 0.0117(6)
S3 0.0171(6) 0.0190(6) 0.0240(6) -0.0001(5) 0.0058(5) -0.0014(5)
Cl2 0.0352(7) 0.0351(8) 0.0214(6) -0.0033(6) 0.0001(6) -0.0038(6)
S1 0.0185(6) 0.0159(6) 0.0176(6) -0.0007(5) 0.0068(5) -0.0017(5)
S2 0.0216(6) 0.0197(6) 0.0193(6) -0.0021(5) 0.0071(5) 0.0001(5)
Cl1 0.0313(7) 0.0355(8) 0.0308(7) 0.0052(6) 0.0193(6) -0.0022(6)
N2 0.021(2) 0.018(2) 0.022(2) 0.0027(17) 0.0109(17) 0.0003(16)
N5 0.026(2) 0.015(2) 0.016(2) 0.0007(16) 0.0055(17) -0.0002(17)
N7 0.026(2) 0.020(2) 0.017(2) 0.0039(17) 0.0065(18) 0.0023(17)
N6 0.019(2) 0.019(2) 0.015(2) -0.0005(16) 0.0052(16) -0.0005(16)
N1 0.027(2) 0.025(2) 0.021(2) 0.0072(18) 0.0102(18) 0.0014(18)
N3 0.027(2) 0.017(2) 0.025(2) 0.0029(18) 0.0125(19) -0.0023(17)
C12 0.025(3) 0.013(2) 0.018(2) 0.0000(19) 0.004(2) 0.002(2)
C13 0.019(2) 0.021(3) 0.024(3) -0.001(2) 0.005(2) 0.000(2)
C14 0.021(2) 0.015(2) 0.017(2) -0.0026(19) 0.0044(19) 0.0012(19)
C15 0.020(2) 0.021(3) 0.023(3) 0.000(2) 0.009(2) 0.001(2)
C4 0.021(3) 0.024(3) 0.028(3) -0.001(2) 0.012(2) -0.002(2)
C25 0.034(3) 0.034(3) 0.015(3) 0.000(2) 0.007(2) -0.002(2)
C5 0.021(3) 0.025(3) 0.032(3) -0.001(2) 0.014(2) 0.002(2)
C3 0.028(3) 0.036(3) 0.033(3) -0.001(3) 0.019(2) 0.002(2)
C26 0.033(3) 0.028(3) 0.023(3) 0.004(2) 0.013(2) 0.003(2)
C8 0.028(3) 0.016(3) 0.036(3) -0.001(2) 0.014(2) -0.001(2)
C28 0.033(3) 0.032(3) 0.035(3) -0.012(3) 0.001(3) 0.002(3)
C9 0.024(3) 0.015(3) 0.030(3) -0.003(2) 0.012(2) 0.000(2)
C6 0.029(3) 0.023(3) 0.039(3) 0.006(2) 0.016(3) -0.002(2)
N4 0.022(2) 0.015(2) 0.023(2) 0.0002(17) 0.0100(18) -0.0005(17)
C21 0.036(3) 0.029(3) 0.020(3) 0.005(2) 0.011(2) 0.009(2)
C10 0.024(3) 0.021(3) 0.028(3) -0.003(2) 0.005(2) -0.001(2)
C27 0.032(3) 0.021(3) 0.040(3) -0.002(2) 0.012(3) -0.002(2)
C7 0.025(3) 0.020(3) 0.038(3) 0.003(2) 0.018(2) 0.000(2)
C11 0.029(3) 0.018(3) 0.026(3) 0.003(2) 0.004(2) 0.002(2)
C23 0.026(3) 0.037(3) 0.036(3) -0.004(3) 0.008(3) -0.004(2)
C24 0.031(3) 0.037(4) 0.045(4) -0.009(3) 0.008(3) 0.000(3)
C2 0.037(3) 0.035(3) 0.024(3) 0.009(2) 0.022(2) 0.002(2)
C1 0.052(4) 0.050(4) 0.030(3) 0.011(3) 0.021(3) 0.009(3)
B1 0.029(3) 0.023(3) 0.023(3) 0.007(2) 0.012(3) 0.001(2)
C22 0.052(4) 0.028(3) 0.038(3) 0.008(3) 0.020(3) 0.006(3)

loop_
_atom_type_symbol
_atom_type_description
_atom_type_scat_dispersion_real
_atom_type_scat_dispersion_imag
_atom_type_scat_source
C C 0.0033 0.0016 'International Tables Vol C Tables 4.2.6.8 and 6.1.1.4'
H H 0.0000 0.0000 'International Tables Vol C Tables 4.2.6.8 and 6.1.1.4'
B B 0.0013 0.0007 'International Tables Vol C Tables 4.2.6.8 and 6.1.1.4'
N N 0.0061 0.0033 'International Tables Vol C Tables 4.2.6.8 and 6.1.1.4'
S S 0.1246 0.1234 'International Tables Vol C Tables 4.2.6.8 and 6.1.1.4'
Cl Cl 0.1484 0.1585 'International Tables Vol C Tables 4.2.6.8 and 6.1.1.4'
Fe Fe 0.3463 0.8444 'International Tables Vol C Tables 4.2.6.8 and 6.1.1.4'
Se Se -0.0929 2.2259 'International Tables Vol C Tables 4.2.6.8 and 6.1.1.4'
W W -0.8490 6.8722 'International Tables Vol C Tables 4.2.6.8 and 6.1.1.4'

loop_
_geom_angle_atom_site_label_1
_geom_angle_atom_site_label_2
_geom_angle_atom_site_label_3
_geom_angle
N2 W1 N6 81.59(14)
N2 W1 N4 80.41(14)
N6 W1 N4 82.17(14)
N2 W1 S2 164.01(10)
N6 W1 S2 86.99(10)
N4 W1 S2 87.01(10)
N2 W1 S1 87.64(10)
N6 W1 S1 86.22(10)
N4 W1 S1 164.39(10)
S2 W1 S1 102.80(4)
N2 W1 S3 87.43(10)
N6 W1 S3 166.30(10)
N4 W1 S3 87.97(10)
S2 W1 S3 102.03(4)
S1 W1 S3 101.56(4)
N2 W1 Fe1 140.01(10)
N6 W1 Fe1 95.97(10)
N4 W1 Fe1 139.13(10)
S2 W1 Fe1 52.17(3)
S1 W1 Fe1 52.43(3)
S3 W1 Fe1 97.71(4)
N2 W1 Fe3 97.80(10)
N6 W1 Fe3 137.92(10)
N4 W1 Fe3 139.56(10)
S2 W1 Fe3 98.17(3)
S1 W1 Fe3 51.83(3)
S3 W1 Fe3 51.66(3)
Fe1 W1 Fe3 58.10(2)
N2 W1 Fe2 139.30(10)
N6 W1 Fe2 138.71(10)
N4 W1 Fe2 97.11(10)
S2 W1 Fe2 51.87(3)
S1 W1 Fe2 98.50(3)
S3 W1 Fe2 51.89(3)
Fe1 W1 Fe2 58.28(2)
Fe3 W1 Fe2 58.41(2)
Fe2 Se1 Fe3 69.45(3)
Fe2 Se1 Fe1 68.87(3)
Fe3 Se1 Fe1 68.28(3)
Cl2 Fe2 S2 115.22(6)
Cl2 Fe2 S3 116.17(6)
S2 Fe2 S3 106.45(5)
Cl2 Fe2 Se1 106.29(5)
S2 Fe2 Se1 106.35(4)
S3 Fe2 Se1 105.53(4)
Cl2 Fe2 Fe1 142.25(5)
S2 Fe2 Fe1 53.61(4)
S3 Fe2 Fe1 101.27(4)
Se1 Fe2 Fe1 56.07(2)
Cl2 Fe2 Fe3 142.63(5)
S2 Fe2 Fe3 101.82(4)
S3 Fe2 Fe3 53.19(4)
Se1 Fe2 Fe3 55.68(3)
Fe1 Fe2 Fe3 59.62(3)
Cl2 Fe2 W1 148.43(5)
S2 Fe2 W1 54.07(3)
S3 Fe2 W1 54.25(3)
Se1 Fe2 W1 105.28(3)
Fe1 Fe2 W1 60.44(2)
Fe3 Fe2 W1 60.79(2)
Cl3 Fe3 S3 117.77(6)
Cl3 Fe3 S1 114.18(6)
S3 Fe3 S1 106.34(5)
Cl3 Fe3 Se1 105.66(5)
S3 Fe3 Se1 105.08(4)
S1 Fe3 Se1 106.98(4)
Cl3 Fe3 Fe1 140.17(5)
S3 Fe3 Fe1 101.75(4)
S1 Fe3 Fe1 54.01(4)
Se1 Fe3 Fe1 55.96(2)
Cl3 Fe3 Fe2 142.98(5)
S3 Fe3 Fe2 53.51(4)
S1 Fe3 Fe2 102.24(4)
Se1 Fe3 Fe2 54.88(3)
Fe1 Fe3 Fe2 59.89(3)
Cl3 Fe3 W1 149.65(5)
S3 Fe3 W1 54.32(3)
S1 Fe3 W1 54.13(3)
Se1 Fe3 W1 104.65(3)
Fe1 Fe3 W1 60.53(2)
Fe2 Fe3 W1 60.80(2)
Cl1 Fe1 S2 117.66(6)
Cl1 Fe1 S1 115.16(5)
S2 Fe1 S1 106.92(5)
Cl1 Fe1 Se1 104.19(5)
S2 Fe1 Se1 105.44(4)
S1 Fe1 Se1 106.46(4)
Cl1 Fe1 Fe3 139.22(5)
S2 Fe1 Fe3 102.58(4)
S1 Fe1 Fe3 53.66(4)
Se1 Fe1 Fe3 55.76(3)
Cl1 Fe1 Fe2 141.53(5)
S2 Fe1 Fe2 53.65(4)
S1 Fe1 Fe2 102.47(4)
Se1 Fe1 Fe2 55.06(3)
Fe3 Fe1 Fe2 60.50(3)
Cl1 Fe1 W1 150.62(5)
S2 Fe1 W1 54.45(3)
S1 Fe1 W1 54.42(3)
Se1 Fe1 W1 105.17(3)
Fe3 Fe1 W1 61.37(2)
Fe2 Fe1 W1 61.28(2)
Fe3 S3 Fe2 73.30(5)
Fe3 S3 W1 74.02(4)
Fe2 S3 W1 73.86(4)
Fe3 S1 Fe1 72.33(4)
Fe3 S1 W1 74.04(4)
Fe1 S1 W1 73.16(4)
Fe1 S2 Fe2 72.74(4)
Fe1 S2 W1 73.38(4)
Fe2 S2 W1 74.06(4)
C4 N2 N1 106.2(4)
C4 N2 W1 134.6(3)
N1 N2 W1 119.2(3)
C12 N5 N6 110.7(4)
C12 N5 B1 128.7(4)
N6 N5 B1 120.6(4)
C23 N7 C25 109.6(4)
C23 N7 C21 109.2(4)
C25 N7 C21 110.7(4)
C23 N7 C27 111.8(4)
C25 N7 C27 107.8(4)
C21 N7 C27 107.7(4)
C14 N6 N5 105.2(4)
C14 N6 W1 134.8(3)
N5 N6 W1 120.0(3)
C2 N1 N2 110.6(4)
C2 N1 B1 127.8(4)
N2 N1 B1 121.7(4)
C7 N3 N4 110.4(4)
C7 N3 B1 128.2(4)
N4 N3 B1 121.4(4)
N5 C12 C13 107.4(4)
N5 C12 C11 122.5(4)
C13 C12 C11 130.1(5)
C12 C13 C14 107.0(4)
C12 C13 H13 126.5
C14 C13 H13 126.5
N6 C14 C13 109.7(4)
N6 C14 C15 125.1(4)
C13 C14 C15 125.1(4)
C14 C15 H15A 109.5
C14 C15 H15B 109.5
H15A C15 H15B 109.5
C14 C15 H15C 109.5
H15A C15 H15C 109.5
H15B C15 H15C 109.5
N2 C4 C3 109.2(4)
N2 C4 C5 125.7(5)
C3 C4 C5 125.1(5)
C26 C25 N7 115.0(4)
C26 C25 H25A 108.5
N7 C25 H25A 108.5
C26 C25 H25B 108.5
N7 C25 H25B 108.5
H25A C25 H25B 107.5
C4 C5 H5A 109.5
C4 C5 H5B 109.5
H5A C5 H5B 109.5
C4 C5 H5C 109.5
H5A C5 H5C 109.5
H5B C5 H5C 109.5
C2 C3 C4 107.1(5)
C2 C3 H3 126.4
C4 C3 H3 126.4
C25 C26 H26A 109.5
C25 C26 H26B 109.5
H26A C26 H26B 109.5
C25 C26 H26C 109.5
H26A C26 H26C 109.5
H26B C26 H26C 109.5
C7 C8 C9 107.2(5)
C7 C8 H8 126.4
C9 C8 H8 126.4
C27 C28 H28A 109.5
C27 C28 H28B 109.5
H28A C28 H28B 109.5
C27 C28 H28C 109.5
H28A C28 H28C 109.5
H28B C28 H28C 109.5
N4 C9 C8 109.5(4)
N4 C9 C10 124.5(4)
C8 C9 C10 126.0(5)
C7 C6 H6A 109.5
C7 C6 H6B 109.5
H6A C6 H6B 109.5
C7 C6 H6C 109.5
H6A C6 H6C 109.5
H6B C6 H6C 109.5
C9 N4 N3 105.7(4)
C9 N4 W1 134.7(3)
N3 N4 W1 119.5(3)
C22 C21 N7 114.8(4)
C22 C21 H21A 108.6
N7 C21 H21A 108.6
C22 C21 H21B 108.6
N7 C21 H21B 108.6
H21A C21 H21B 107.5
C9 C10 H10A 109.5
C9 C10 H10B 109.5
H10A C10 H10B 109.5
C9 C10 H10C 109.5
H10A C10 H10C 109.5
H10B C10 H10C 109.5
C28 C27 N7 115.7(5)
C28 C27 H27A 108.4
N7 C27 H27A 108.4
C28 C27 H27B 108.4
N7 C27 H27B 108.4
H27A C27 H27B 107.4
N3 C7 C8 107.2(5)
N3 C7 C6 123.0(5)
C8 C7 C6 129.8(5)
C12 C11 H11A 109.5
C12 C11 H11B 109.5
H11A C11 H11B 109.5
C12 C11 H11C 109.5
H11A C11 H11C 109.5
H11B C11 H11C 109.5
C24 C23 N7 115.4(5)
C24 C23 H23A 108.4
N7 C23 H23A 108.4
C24 C23 H23B 108.4
N7 C23 H23B 108.4
H23A C23 H23B 107.5
C23 C24 H24A 109.5
C23 C24 H24B 109.5
H24A C24 H24B 109.5
C23 C24 H24C 109.5
H24A C24 H24C 109.5
H24B C24 H24C 109.5
N1 C2 C3 106.9(4)
N1 C2 C1 123.5(5)
C3 C2 C1 129.6(5)
C2 C1 H1A 109.5
C2 C1 H1B 109.5
H1A C1 H1B 109.5
C2 C1 H1C 109.5
H1A C1 H1C 109.5
H1B C1 H1C 109.5
N5 B1 N3 108.8(4)
N5 B1 N1 109.4(4)
N3 B1 N1 109.5(4)
N5 B1 H1 109.7
N3 B1 H1 109.7
N1 B1 H1 109.7
C21 C22 H22A 109.5
C21 C22 H22B 109.5
H22A C22 H22B 109.5
C21 C22 H22C 109.5
H22A C22 H22C 109.5
H22B C22 H22C 109.5

loop_
_geom_bond_atom_site_label_1
_geom_bond_atom_site_label_2
_geom_bond_distance
W1 N2 2.262(4)
W1 N6 2.273(4)
W1 N4 2.276(4)
W1 S2 2.3458(13)
W1 S1 2.3477(12)
W1 S3 2.3535(12)
W1 Fe1 2.7629(8)
W1 Fe3 2.7855(8)
W1 Fe2 2.7856(8)
Se1 Fe2 2.3747(10)
Se1 Fe3 2.3977(10)
Se1 Fe1 2.4033(9)
Fe2 Cl2 2.2202(15)
Fe2 S2 2.2787(14)
Fe2 S3 2.2817(15)
Fe2 Fe1 2.7018(10)
Fe2 Fe3 2.7184(11)
Fe3 Cl3 2.2179(15)
Fe3 S3 2.2725(14)
Fe3 S1 2.2779(14)
Fe3 Fe1 2.6944(10)
Fe1 Cl1 2.2395(15)
Fe1 S2 2.2775(15)
Fe1 S1 2.2879(14)
N2 C4 1.353(6)
N2 N1 1.379(5)
N5 C12 1.349(6)
N5 N6 1.377(5)
N5 B1 1.520(7)
N7 C23 1.508(7)
N7 C25 1.524(6)
N7 C21 1.525(6)
N7 C27 1.525(6)
N6 C14 1.356(6)
N1 C2 1.355(6)
N1 B1 1.530(7)
N3 C7 1.354(6)
N3 N4 1.371(6)
N3 B1 1.521(7)
C12 C13 1.363(7)
C12 C11 1.504(7)
C13 C14 1.387(7)
C13 H13 0.9500
C14 C15 1.499(7)
C15 H15A 0.9800
C15 H15B 0.9800
C15 H15C 0.9800
C4 C3 1.395(7)
C4 C5 1.495(7)
C25 C26 1.505(7)
C25 H25A 0.9900
C25 H25B 0.9900
C5 H5A 0.9800
C5 H5B 0.9800
C5 H5C 0.9800
C3 C2 1.378(8)
C3 H3 0.9500
C26 H26A 0.9800
C26 H26B 0.9800
C26 H26C 0.9800
C8 C7 1.371(7)
C8 C9 1.378(7)
C8 H8 0.9500
C28 C27 1.493(8)
C28 H28A 0.9800
C28 H28B 0.9800
C28 H28C 0.9800
C9 N4 1.362(6)
C9 C10 1.482(7)
C6 C7 1.500(7)
C6 H6A 0.9800
C6 H6B 0.9800
C6 H6C 0.9800
C21 C22 1.514(8)
C21 H21A 0.9900
C21 H21B 0.9900
C10 H10A 0.9800
C10 H10B 0.9800
C10 H10C 0.9800
C27 H27A 0.9900
C27 H27B 0.9900
C11 H11A 0.9800
C11 H11B 0.9800
C11 H11C 0.9800
C23 C24 1.503(8)
C23 H23A 0.9900
C23 H23B 0.9900
C24 H24A 0.9800
C24 H24B 0.9800
C24 H24C 0.9800
C2 C1 1.493(7)
C1 H1A 0.9800
C1 H1B 0.9800
C1 H1C 0.9800
B1 H1 1.0000
C22 H22A 0.9800
C22 H22B 0.9800
C22 H22C 0.9800

loop_
_geom_torsion_atom_site_label_1
_geom_torsion_atom_site_label_2
_geom_torsion_atom_site_label_3
_geom_torsion_atom_site_label_4
_geom_torsion
Fe3 Se1 Fe2 Cl2 143.42(5)
Fe1 Se1 Fe2 Cl2 -142.77(5)
Fe3 Se1 Fe2 S2 -93.33(4)
Fe1 Se1 Fe2 S2 -19.52(4)
Fe3 Se1 Fe2 S3 19.49(4)
Fe1 Se1 Fe2 S3 93.30(5)
Fe3 Se1 Fe2 Fe1 -73.81(3)
Fe1 Se1 Fe2 Fe3 73.81(3)
Fe3 Se1 Fe2 W1 -36.96(3)
Fe1 Se1 Fe2 W1 36.85(3)
N2 W1 Fe2 Cl2 -84.09(18)
N6 W1 Fe2 Cl2 85.64(18)
N4 W1 Fe2 Cl2 -0.56(14)
S2 W1 Fe2 Cl2 79.97(10)
S1 W1 Fe2 Cl2 179.60(10)
S3 W1 Fe2 Cl2 -82.33(10)
Fe1 W1 Fe2 Cl2 144.41(10)
Fe3 W1 Fe2 Cl2 -146.02(10)
N2 W1 Fe2 S2 -164.06(15)
N6 W1 Fe2 S2 5.68(16)
N4 W1 Fe2 S2 -80.52(11)
S1 W1 Fe2 S2 99.64(5)
S3 W1 Fe2 S2 -162.30(6)
Fe1 W1 Fe2 S2 64.45(4)
Fe3 W1 Fe2 S2 134.01(5)
N2 W1 Fe2 S3 -1.76(16)
N6 W1 Fe2 S3 167.98(15)
N4 W1 Fe2 S3 81.78(11)
S2 W1 Fe2 S3 162.30(6)
S1 W1 Fe2 S3 -98.06(5)
Fe1 W1 Fe2 S3 -133.25(5)
Fe3 W1 Fe2 S3 -63.69(4)
N2 W1 Fe2 Se1 96.60(15)
N6 W1 Fe2 Se1 -93.66(15)
N4 W1 Fe2 Se1 -179.86(10)
S2 W1 Fe2 Se1 -99.34(5)
S1 W1 Fe2 Se1 0.30(4)
S3 W1 Fe2 Se1 98.36(5)
Fe1 W1 Fe2 Se1 -34.89(3)
Fe3 W1 Fe2 Se1 34.67(3)
N2 W1 Fe2 Fe1 131.50(15)
N6 W1 Fe2 Fe1 -58.77(15)
N4 W1 Fe2 Fe1 -144.97(10)
S2 W1 Fe2 Fe1 -64.45(4)
S1 W1 Fe2 Fe1 35.19(4)
S3 W1 Fe2 Fe1 133.25(5)
Fe3 W1 Fe2 Fe1 69.57(3)
N2 W1 Fe2 Fe3 61.93(15)
N6 W1 Fe2 Fe3 -128.33(15)
N4 W1 Fe2 Fe3 145.46(10)
S2 W1 Fe2 Fe3 -134.01(5)
S1 W1 Fe2 Fe3 -34.37(4)
S3 W1 Fe2 Fe3 63.69(4)
Fe1 W1 Fe2 Fe3 -69.57(3)
Fe2 Se1 Fe3 Cl3 -144.74(5)
Fe1 Se1 Fe3 Cl3 140.63(5)
Fe2 Se1 Fe3 S3 -19.53(4)
Fe1 Se1 Fe3 S3 -94.16(5)
Fe2 Se1 Fe3 S1 93.23(4)
Fe1 Se1 Fe3 S1 18.60(4)
Fe2 Se1 Fe3 Fe1 74.63(3)
Fe1 Se1 Fe3 Fe2 -74.63(3)
Fe2 Se1 Fe3 W1 36.83(3)
Fe1 Se1 Fe3 W1 -37.79(3)
Cl2 Fe2 Fe3 Cl3 -3.08(13)
S2 Fe2 Fe3 Cl3 169.23(8)
S3 Fe2 Fe3 Cl3 -88.95(9)
Se1 Fe2 Fe3 Cl3 67.38(8)
Fe1 Fe2 Fe3 Cl3 134.85(9)
W1 Fe2 Fe3 Cl3 -154.26(9)
Cl2 Fe2 Fe3 S3 85.87(9)
S2 Fe2 Fe3 S3 -101.82(6)
Se1 Fe2 Fe3 S3 156.33(5)
Fe1 Fe2 Fe3 S3 -136.20(5)
W1 Fe2 Fe3 S3 -65.31(4)
Cl2 Fe2 Fe3 S1 -172.74(8)
S2 Fe2 Fe3 S1 -0.43(6)
S3 Fe2 Fe3 S1 101.39(6)
Se1 Fe2 Fe3 S1 -102.28(4)
Fe1 Fe2 Fe3 S1 -34.81(4)
W1 Fe2 Fe3 S1 36.08(4)
Cl2 Fe2 Fe3 Se1 -70.46(8)
S2 Fe2 Fe3 Se1 101.85(5)
S3 Fe2 Fe3 Se1 -156.33(5)
Fe1 Fe2 Fe3 Se1 67.47(3)
W1 Fe2 Fe3 Se1 138.36(3)
Cl2 Fe2 Fe3 Fe1 -137.93(9)
S2 Fe2 Fe3 Fe1 34.38(4)
S3 Fe2 Fe3 Fe1 136.20(5)
Se1 Fe2 Fe3 Fe1 -67.47(3)
W1 Fe2 Fe3 Fe1 70.89(2)
Cl2 Fe2 Fe3 W1 151.18(9)
S2 Fe2 Fe3 W1 -36.51(4)
S3 Fe2 Fe3 W1 65.31(4)
Se1 Fe2 Fe3 W1 -138.36(3)
Fe1 Fe2 Fe3 W1 -70.89(2)
N2 W1 Fe3 Cl3 4.33(14)
N6 W1 Fe3 Cl3 -81.74(18)
N4 W1 Fe3 Cl3 88.68(18)
S2 W1 Fe3 Cl3 -176.32(10)
S1 W1 Fe3 Cl3 -76.43(10)
S3 W1 Fe3 Cl3 84.76(10)
Fe1 W1 Fe3 Cl3 -141.31(10)
Fe2 W1 Fe3 Cl3 148.83(10)
N2 W1 Fe3 S3 -80.44(11)
N6 W1 Fe3 S3 -166.50(15)
N4 W1 Fe3 S3 3.91(16)
S2 W1 Fe3 S3 98.92(5)
S1 W1 Fe3 S3 -161.19(6)
Fe1 W1 Fe3 S3 133.92(5)
Fe2 W1 Fe3 S3 64.06(4)
N2 W1 Fe3 S1 80.75(11)
N6 W1 Fe3 S1 -5.31(15)
N4 W1 Fe3 S1 165.10(16)
S2 W1 Fe3 S1 -99.89(5)
S3 W1 Fe3 S1 161.19(6)
Fe1 W1 Fe3 S1 -64.89(4)
Fe2 W1 Fe3 S1 -134.75(5)
N2 W1 Fe3 Se1 -178.67(10)
N6 W1 Fe3 Se1 95.26(15)
N4 W1 Fe3 Se1 -94.33(16)
S2 W1 Fe3 Se1 0.68(4)
S1 W1 Fe3 Se1 100.57(5)
S3 W1 Fe3 Se1 -98.24(5)
Fe1 W1 Fe3 Se1 35.68(3)
Fe2 W1 Fe3 Se1 -34.18(3)
N2 W1 Fe3 Fe1 145.64(10)
N6 W1 Fe3 Fe1 59.57(15)
N4 W1 Fe3 Fe1 -130.01(15)
S2 W1 Fe3 Fe1 -35.00(4)
S1 W1 Fe3 Fe1 64.89(4)
S3 W1 Fe3 Fe1 -133.92(5)
Fe2 W1 Fe3 Fe1 -69.86(3)
N2 W1 Fe3 Fe2 -144.50(10)
N6 W1 Fe3 Fe2 129.43(15)
N4 W1 Fe3 Fe2 -60.15(16)
S2 W1 Fe3 Fe2 34.85(4)
S1 W1 Fe3 Fe2 134.75(4)
S3 W1 Fe3 Fe2 -64.06(4)
Fe1 W1 Fe3 Fe2 69.86(3)
Fe2 Se1 Fe1 Cl1 143.95(5)
Fe3 Se1 Fe1 Cl1 -140.60(5)
Fe2 Se1 Fe1 S2 19.44(4)
Fe3 Se1 Fe1 S2 94.89(5)
Fe2 Se1 Fe1 S1 -93.91(4)
Fe3 Se1 Fe1 S1 -18.46(4)
Fe2 Se1 Fe1 Fe3 -75.45(3)
Fe3 Se1 Fe1 Fe2 75.45(3)
Fe2 Se1 Fe1 W1 -37.18(3)
Fe3 Se1 Fe1 W1 38.27(3)
Cl3 Fe3 Fe1 Cl1 -2.05(12)
S3 Fe3 Fe1 Cl1 170.79(7)
S1 Fe3 Fe1 Cl1 -87.43(8)
Se1 Fe3 Fe1 Cl1 70.42(7)
Fe2 Fe3 Fe1 Cl1 136.16(8)
W1 Fe3 Fe1 Cl1 -152.51(7)
Cl3 Fe3 Fe1 S2 -172.72(8)
S3 Fe3 Fe1 S2 0.12(6)
S1 Fe3 Fe1 S2 101.89(5)
Se1 Fe3 Fe1 S2 -100.26(4)
Fe2 Fe3 Fe1 S2 -34.51(4)
W1 Fe3 Fe1 S2 36.82(4)
Cl3 Fe3 Fe1 S1 85.39(9)
S3 Fe3 Fe1 S1 -101.77(6)
Se1 Fe3 Fe1 S1 157.85(5)
Fe2 Fe3 Fe1 S1 -136.41(5)
W1 Fe3 Fe1 S1 -65.08(4)
Cl3 Fe3 Fe1 Se1 -72.46(8)
S3 Fe3 Fe1 Se1 100.38(4)
S1 Fe3 Fe1 Se1 -157.85(5)
Fe2 Fe3 Fe1 Se1 65.74(3)
W1 Fe3 Fe1 Se1 137.07(3)
Cl3 Fe3 Fe1 Fe2 -138.21(8)
S3 Fe3 Fe1 Fe2 34.63(4)
S1 Fe3 Fe1 Fe2 136.41(5)
Se1 Fe3 Fe1 Fe2 -65.74(3)
W1 Fe3 Fe1 Fe2 71.33(3)
Cl3 Fe3 Fe1 W1 150.46(8)
S3 Fe3 Fe1 W1 -36.70(4)
S1 Fe3 Fe1 W1 65.08(4)
Se1 Fe3 Fe1 W1 -137.07(3)
Fe2 Fe3 Fe1 W1 -71.33(3)
Cl2 Fe2 Fe1 Cl1 5.02(12)
S2 Fe2 Fe1 Cl1 90.01(9)
S3 Fe2 Fe1 Cl1 -167.76(8)
Se1 Fe2 Fe1 Cl1 -66.51(8)
Fe3 Fe2 Fe1 Cl1 -133.35(8)
W1 Fe2 Fe1 Cl1 155.18(8)
Cl2 Fe2 Fe1 S2 -84.99(9)
S3 Fe2 Fe1 S2 102.23(6)
Se1 Fe2 Fe1 S2 -156.52(5)
Fe3 Fe2 Fe1 S2 136.64(5)
W1 Fe2 Fe1 S2 65.17(4)
Cl2 Fe2 Fe1 S1 173.05(8)
S2 Fe2 Fe1 S1 -101.96(6)
S3 Fe2 Fe1 S1 0.27(5)
Se1 Fe2 Fe1 S1 101.51(4)
Fe3 Fe2 Fe1 S1 34.67(4)
W1 Fe2 Fe1 S1 -36.80(4)
Cl2 Fe2 Fe1 Se1 71.54(8)
S2 Fe2 Fe1 Se1 156.52(5)
S3 Fe2 Fe1 Se1 -101.24(5)
Fe3 Fe2 Fe1 Se1 -66.84(3)
W1 Fe2 Fe1 Se1 -138.31(3)
Cl2 Fe2 Fe1 Fe3 138.37(8)
S2 Fe2 Fe1 Fe3 -136.64(5)
S3 Fe2 Fe1 Fe3 -34.41(4)
Se1 Fe2 Fe1 Fe3 66.84(3)
W1 Fe2 Fe1 Fe3 -71.47(2)
Cl2 Fe2 Fe1 W1 -150.15(8)
S2 Fe2 Fe1 W1 -65.17(4)
S3 Fe2 Fe1 W1 37.07(4)
Se1 Fe2 Fe1 W1 138.31(3)
Fe3 Fe2 Fe1 W1 71.47(2)
N2 W1 Fe1 Cl1 81.62(18)
N6 W1 Fe1 Cl1 -2.40(14)
N4 W1 Fe1 Cl1 -87.32(18)
S2 W1 Fe1 Cl1 -83.88(10)
S1 W1 Fe1 Cl1 78.15(10)
S3 W1 Fe1 Cl1 176.83(10)
Fe3 W1 Fe1 Cl1 142.08(10)
Fe2 W1 Fe1 Cl1 -147.84(10)
N2 W1 Fe1 S2 165.50(16)
N6 W1 Fe1 S2 81.48(10)
N4 W1 Fe1 S2 -3.43(16)
S1 W1 Fe1 S2 162.03(6)
S3 W1 Fe1 S2 -99.28(5)
Fe3 W1 Fe1 S2 -134.04(4)
Fe2 W1 Fe1 S2 -63.95(4)
N2 W1 Fe1 S1 3.47(16)
N6 W1 Fe1 S1 -80.55(10)
N4 W1 Fe1 S1 -165.47(15)
S2 W1 Fe1 S1 -162.03(6)
S3 W1 Fe1 S1 98.68(5)
Fe3 W1 Fe1 S1 63.93(4)
Fe2 W1 Fe1 S1 134.01(4)
N2 W1 Fe1 Se1 -96.15(15)
N6 W1 Fe1 Se1 179.83(10)
N4 W1 Fe1 Se1 94.92(15)
S2 W1 Fe1 Se1 98.35(5)
S1 W1 Fe1 Se1 -99.62(5)
S3 W1 Fe1 Se1 -0.93(4)
Fe3 W1 Fe1 Se1 -35.69(3)
Fe2 W1 Fe1 Se1 34.40(3)
N2 W1 Fe1 Fe3 -60.46(15)
N6 W1 Fe1 Fe3 -144.48(10)
N4 W1 Fe1 Fe3 130.60(15)
S2 W1 Fe1 Fe3 134.04(4)
S1 W1 Fe1 Fe3 -63.93(4)
S3 W1 Fe1 Fe3 34.76(4)
Fe2 W1 Fe1 Fe3 70.09(3)
N2 W1 Fe1 Fe2 -130.54(15)
N6 W1 Fe1 Fe2 145.44(10)
N4 W1 Fe1 Fe2 60.52(15)
S2 W1 Fe1 Fe2 63.95(4)
S1 W1 Fe1 Fe2 -134.01(4)
S3 W1 Fe1 Fe2 -35.33(4)
Fe3 W1 Fe1 Fe2 -70.09(3)
Cl3 Fe3 S3 Fe2 137.13(6)
S1 Fe3 S3 Fe2 -93.33(5)
Se1 Fe3 S3 Fe2 19.88(4)
Fe1 Fe3 S3 Fe2 -37.70(4)
W1 Fe3 S3 Fe2 -77.53(4)
Cl3 Fe3 S3 W1 -145.35(6)
S1 Fe3 S3 W1 -15.80(5)
Se1 Fe3 S3 W1 97.41(4)
Fe1 Fe3 S3 W1 39.83(4)
Fe2 Fe3 S3 W1 77.53(4)
Cl2 Fe2 S3 Fe3 -137.58(6)
S2 Fe2 S3 Fe3 92.62(5)
Se1 Fe2 S3 Fe3 -20.13(4)
Fe1 Fe2 S3 Fe3 37.50(4)
W1 Fe2 S3 Fe3 77.74(3)
Cl2 Fe2 S3 W1 144.68(5)
S2 Fe2 S3 W1 14.87(5)
Se1 Fe2 S3 W1 -97.87(3)
Fe1 Fe2 S3 W1 -40.24(4)
Fe3 Fe2 S3 W1 -77.74(3)
N2 W1 S3 Fe3 102.05(10)
N6 W1 S3 Fe3 138.7(4)
N4 W1 S3 Fe3 -177.46(10)
S2 W1 S3 Fe3 -90.95(4)
S1 W1 S3 Fe3 15.00(5)
Fe1 W1 S3 Fe3 -38.10(4)
Fe2 W1 S3 Fe3 -76.80(4)
N2 W1 S3 Fe2 178.85(10)
N6 W1 S3 Fe2 -144.5(4)
N4 W1 S3 Fe2 -100.66(10)
S2 W1 S3 Fe2 -14.15(5)
S1 W1 S3 Fe2 91.80(4)
Fe1 W1 S3 Fe2 38.69(4)
Fe3 W1 S3 Fe2 76.80(4)
Cl3 Fe3 S1 Fe1 -135.58(6)
S3 Fe3 S1 Fe1 92.83(5)
Se1 Fe3 S1 Fe1 -19.07(4)
Fe2 Fe3 S1 Fe1 37.62(4)
W1 Fe3 S1 Fe1 76.99(3)
Cl3 Fe3 S1 W1 147.43(5)
S3 Fe3 S1 W1 15.84(5)
Se1 Fe3 S1 W1 -96.05(4)
Fe1 Fe3 S1 W1 -76.99(3)
Fe2 Fe3 S1 W1 -39.37(4)
Cl1 Fe1 S1 Fe3 133.87(6)
S2 Fe1 S1 Fe3 -93.37(5)
Se1 Fe1 S1 Fe3 18.97(4)
Fe2 Fe1 S1 Fe3 -37.93(4)
W1 Fe1 S1 Fe3 -78.16(3)
Cl1 Fe1 S1 W1 -147.96(5)
S2 Fe1 S1 W1 -15.21(5)
Se1 Fe1 S1 W1 97.13(4)
Fe3 Fe1 S1 W1 78.16(3)
Fe2 Fe1 S1 W1 40.24(3)
N2 W1 S1 Fe3 -101.85(10)
N6 W1 S1 Fe3 176.43(10)
N4 W1 S1 Fe3 -141.7(4)
S2 W1 S1 Fe3 90.39(4)
S3 W1 S1 Fe3 -14.96(5)
Fe1 W1 S1 Fe3 75.92(4)
Fe2 W1 S1 Fe3 37.71(4)
N2 W1 S1 Fe1 -177.77(10)
N6 W1 S1 Fe1 100.51(10)
N4 W1 S1 Fe1 142.4(4)
S2 W1 S1 Fe1 14.47(4)
S3 W1 S1 Fe1 -90.88(4)
Fe3 W1 S1 Fe1 -75.92(4)
Fe2 W1 S1 Fe1 -38.21(4)
Cl1 Fe1 S2 Fe2 -135.38(6)
S1 Fe1 S2 Fe2 93.23(5)
Se1 Fe1 S2 Fe2 -19.80(4)
Fe3 Fe1 S2 Fe2 37.76(4)
W1 Fe1 S2 Fe2 78.03(4)
Cl1 Fe1 S2 W1 146.58(5)
S1 Fe1 S2 W1 15.20(5)
Se1 Fe1 S2 W1 -97.84(4)
Fe3 Fe1 S2 W1 -40.28(3)
Fe2 Fe1 S2 W1 -78.03(4)
Cl2 Fe2 S2 Fe1 137.61(6)
S3 Fe2 S2 Fe1 -92.04(5)
Se1 Fe2 S2 Fe1 20.15(4)
Fe3 Fe2 S2 Fe1 -37.24(4)
W1 Fe2 S2 Fe1 -77.13(3)
Cl2 Fe2 S2 W1 -145.26(6)
S3 Fe2 S2 W1 -14.91(5)
Se1 Fe2 S2 W1 97.28(4)
Fe1 Fe2 S2 W1 77.13(3)
Fe3 Fe2 S2 W1 39.89(4)
N2 W1 S2 Fe1 -144.3(4)
N6 W1 S2 Fe1 -99.95(10)
N4 W1 S2 Fe1 177.75(10)
S1 W1 S2 Fe1 -14.52(4)
S3 W1 S2 Fe1 90.46(4)
Fe3 W1 S2 Fe1 38.07(4)
Fe2 W1 S2 Fe1 76.30(4)
N2 W1 S2 Fe2 139.4(4)
N6 W1 S2 Fe2 -176.25(10)
N4 W1 S2 Fe2 101.45(10)
S1 W1 S2 Fe2 -90.82(4)
S3 W1 S2 Fe2 14.16(5)
Fe1 W1 S2 Fe2 -76.30(4)
Fe3 W1 S2 Fe2 -38.24(4)
N6 W1 N2 C4 138.5(5)
N4 W1 N2 C4 -138.1(5)
S2 W1 N2 C4 -176.6(3)
S1 W1 N2 C4 52.0(4)
S3 W1 N2 C4 -49.7(4)
Fe1 W1 N2 C4 49.2(5)
Fe3 W1 N2 C4 1.0(5)
Fe2 W1 N2 C4 -48.3(5)
N6 W1 N2 N1 -38.8(3)
N4 W1 N2 N1 44.6(3)
S2 W1 N2 N1 6.1(6)
S1 W1 N2 N1 -125.3(3)
S3 W1 N2 N1 133.0(3)
Fe1 W1 N2 N1 -128.1(3)
Fe3 W1 N2 N1 -176.3(3)
Fe2 W1 N2 N1 134.4(3)
C12 N5 N6 C14 -0.5(5)
B1 N5 N6 C14 178.1(4)
C12 N5 N6 W1 177.2(3)
B1 N5 N6 W1 -4.2(5)
N2 W1 N6 C14 -139.6(4)
N4 W1 N6 C14 139.0(4)
S2 W1 N6 C14 51.7(4)
S1 W1 N6 C14 -51.4(4)
S3 W1 N6 C14 -176.6(3)
Fe1 W1 N6 C14 0.2(4)
Fe3 W1 N6 C14 -47.2(5)
Fe2 W1 N6 C14 47.2(5)
N2 W1 N6 N5 43.6(3)
N4 W1 N6 N5 -37.8(3)
S2 W1 N6 N5 -125.2(3)
S1 W1 N6 N5 131.7(3)
S3 W1 N6 N5 6.5(7)
Fe1 W1 N6 N5 -176.7(3)
Fe3 W1 N6 N5 135.9(3)
Fe2 W1 N6 N5 -129.7(3)
C4 N2 N1 C2 -0.5(5)
W1 N2 N1 C2 177.5(3)
C4 N2 N1 B1 177.8(4)
W1 N2 N1 B1 -4.2(6)
N6 N5 C12 C13 1.1(5)
B1 N5 C12 C13 -177.3(5)
N6 N5 C12 C11 -176.9(4)
B1 N5 C12 C11 4.7(8)
N5 C12 C13 C14 -1.3(5)
C11 C12 C13 C14 176.5(5)
N5 N6 C14 C13 -0.3(5)
W1 N6 C14 C13 -177.5(3)
N5 N6 C14 C15 178.6(4)
W1 N6 C14 C15 1.5(7)
C12 C13 C14 N6 1.0(6)
C12 C13 C14 C15 -178.0(4)
N1 N2 C4 C3 0.4(5)
W1 N2 C4 C3 -177.2(4)
N1 N2 C4 C5 -179.7(5)
W1 N2 C4 C5 2.8(8)
C23 N7 C25 C26 -175.0(4)
C21 N7 C25 C26 -54.5(6)
C27 N7 C25 C26 63.1(5)
N2 C4 C3 C2 -0.2(6)
C5 C4 C3 C2 179.9(5)
C7 C8 C9 N4 -0.3(6)
C7 C8 C9 C10 179.9(5)
C8 C9 N4 N3 -0.6(5)
C10 C9 N4 N3 179.1(4)
C8 C9 N4 W1 175.9(3)
C10 C9 N4 W1 -4.4(8)
C7 N3 N4 C9 1.4(5)
B1 N3 N4 C9 179.6(4)
C7 N3 N4 W1 -175.8(3)
B1 N3 N4 W1 2.4(6)
N2 W1 N4 C9 139.8(5)
N6 W1 N4 C9 -137.5(5)
S2 W1 N4 C9 -50.1(4)
S1 W1 N4 C9 -179.7(3)
S3 W1 N4 C9 52.0(4)
Fe1 W1 N4 C9 -47.4(5)
Fe3 W1 N4 C9 49.0(5)
Fe2 W1 N4 C9 0.9(4)
N2 W1 N4 N3 -44.1(3)
N6 W1 N4 N3 38.6(3)
S2 W1 N4 N3 126.0(3)
S1 W1 N4 N3 -3.6(6)
S3 W1 N4 N3 -131.8(3)
Fe1 W1 N4 N3 128.7(3)
Fe3 W1 N4 N3 -134.9(3)
Fe2 W1 N4 N3 177.0(3)
C23 N7 C21 C22 56.5(6)
C25 N7 C21 C22 -64.3(6)
C27 N7 C21 C22 178.0(5)
C23 N7 C27 C28 48.7(6)
C25 N7 C27 C28 169.2(4)
C21 N7 C27 C28 -71.3(6)
N4 N3 C7 C8 -1.6(6)
B1 N3 C7 C8 -179.6(5)
N4 N3 C7 C6 176.9(4)
B1 N3 C7 C6 -1.1(8)
C9 C8 C7 N3 1.1(6)
C9 C8 C7 C6 -177.2(5)
C25 N7 C23 C24 -62.9(6)
C21 N7 C23 C24 175.6(5)
C27 N7 C23 C24 56.5(6)
N2 N1 C2 C3 0.4(6)
B1 N1 C2 C3 -177.8(5)
N2 N1 C2 C1 -179.6(5)
B1 N1 C2 C1 2.2(9)
C4 C3 C2 N1 -0.2(6)
C4 C3 C2 C1 179.9(6)
C12 N5 B1 N3 -118.8(5)
N6 N5 B1 N3 62.9(6)
C12 N5 B1 N1 121.6(5)
N6 N5 B1 N1 -56.7(6)
C7 N3 B1 N5 115.9(5)
N4 N3 B1 N5 -62.0(6)
C7 N3 B1 N1 -124.6(5)
N4 N3 B1 N1 57.5(6)
C2 N1 B1 N5 -119.6(5)
N2 N1 B1 N5 62.4(6)
C2 N1 B1 N3 121.3(5)
N2 N1 B1 N3 -56.7(6)
